data_4105800
loop_
_publ_author_name
'Powner, Matthew W.'
'Sutherland, John D.'
'Szostak, Jack W.'

_publ_section_title
;
 Chemoselective Multicomponent One-Pot Assembly of Purine Precursors in
 Water
;
_journal_coden_ASTM JACSAT
_journal_issue 11
_journal_name_full 'Journal of the American Chemical Society'
_journal_page_first 4149
_journal_page_last 4150
_journal_paper_doi 10.1021/ja2002023
_journal_volume 133
_journal_year 2011
_chemical_formula_sum 'C10 H13 Cl N6 O3'
_chemical_formula_weight 300.71
_space_group_IT_number 2
_symmetry_cell_setting triclinic
_symmetry_space_group_name_Hall '-P 1'
_symmetry_space_group_name_H-M 'P -1'
_atom_sites_solution_hydrogens geom
_atom_sites_solution_primary direct
_atom_sites_solution_secondary difmap
_audit_creation_method SHELXL-97
_cell_angle_alpha 72.2210(10)
_cell_angle_beta 77.2980(10)
_cell_angle_gamma 65.3960(10)
_cell_formula_units_Z 2
_cell_length_a 7.0578(2)
_cell_length_b 7.9600(2)
_cell_length_c 12.8899(3)
_cell_measurement_reflns_used 6796
_cell_measurement_temperature 100(2)
_cell_measurement_theta_max 28.7
_cell_measurement_theta_min 2.40
_cell_volume 623.35(3)
_computing_cell_refinement 'SAINT 7.46A (Bruker-AXS, 2009)'
_computing_data_collection 'APEX2 v2009.3.0 (Bruker-AXS, 2009)'
_computing_data_reduction 'SAINT 7.46A (Bruker-AXS, 2009)'
_computing_molecular_graphics 'Bruker SHELXTL'
_computing_publication_material 'Bruker SHELXTL'
_computing_structure_refinement 'SHELXL-97 (Sheldrick, 2008)'
_computing_structure_solution 'SHELXS-97 (Sheldrick, 2008)'
_diffrn_ambient_temperature 100(2)
_diffrn_measured_fraction_theta_full 1.000
_diffrn_measured_fraction_theta_max 1.000
_diffrn_measurement_device_type 'CCD area detector'
_diffrn_measurement_method 'phi and omega scans'
_diffrn_radiation_monochromator graphite
_diffrn_radiation_source 'fine-focus sealed tube'
_diffrn_radiation_type MoK\a
_diffrn_radiation_wavelength 0.71073
_diffrn_reflns_av_R_equivalents 0.0326
_diffrn_reflns_av_sigmaI/netI 0.0239
_diffrn_reflns_limit_h_max 9
_diffrn_reflns_limit_h_min -9
_diffrn_reflns_limit_k_max 10
_diffrn_reflns_limit_k_min -10
_diffrn_reflns_limit_l_max 17
_diffrn_reflns_limit_l_min -17
_diffrn_reflns_number 16285
_diffrn_reflns_theta_full 28.72
_diffrn_reflns_theta_max 28.72
_diffrn_reflns_theta_min 1.67
_exptl_absorpt_coefficient_mu 0.326
_exptl_absorpt_correction_T_max 0.9377
_exptl_absorpt_correction_T_min 0.9085
_exptl_absorpt_correction_type multi-scan
_exptl_absorpt_process_details sadabs
_exptl_crystal_colour colorless
_exptl_crystal_density_diffrn 1.602
_exptl_crystal_description block
_exptl_crystal_F_000 312
_exptl_crystal_size_max 0.30
_exptl_crystal_size_mid 0.22
_exptl_crystal_size_min 0.20
_refine_diff_density_max 0.441
_refine_diff_density_min -0.217
_refine_diff_density_rms 0.054
_refine_ls_extinction_method none
_refine_ls_goodness_of_fit_ref 1.038
_refine_ls_hydrogen_treatment mixed
_refine_ls_matrix_type full
_refine_ls_number_parameters 205
_refine_ls_number_reflns 3227
_refine_ls_number_restraints 0
_refine_ls_restrained_S_all 1.038
_refine_ls_R_factor_all 0.0339
_refine_ls_R_factor_gt 0.0306
_refine_ls_shift/su_max 0.000
_refine_ls_shift/su_mean 0.000
_refine_ls_structure_factor_coef Fsqd
_refine_ls_weighting_details 'calc w=1/[\s^2^(Fo^2^)+(0.0417P)^2^+0.2644P] where P=(Fo^2^+2Fc^2^)/3'
_refine_ls_weighting_scheme calc
_refine_ls_wR_factor_gt 0.0784
_refine_ls_wR_factor_ref 0.0804
_reflns_number_gt 2936
_reflns_number_total 3227
_reflns_threshold_expression >2sigma(I)
_cod_data_source_file ja2002023_si_003.cif
_cod_data_source_block MP2-mxo-foranosyl-pH2
_cod_database_code 4105800

loop_
_symmetry_equiv_pos_as_xyz
'x, y, z'
'-x, -y, -z'

loop_
_atom_site_label
_atom_site_type_symbol
_atom_site_fract_x
_atom_site_fract_y
_atom_site_fract_z
_atom_site_U_iso_or_equiv
_atom_site_adp_type
_atom_site_occupancy
_atom_site_symmetry_multiplicity
_atom_site_calc_flag
_atom_site_refinement_flags
Cl1 Cl 0.19013(4) 0.04106(4) 0.07457(2) 0.01329(8) Uani 1 1 d .
O2 O -0.37427(13) 0.47820(12) -0.16257(7) 0.01298(18) Uani 1 1 d .
O1 O 0.06640(13) 0.54118(12) -0.26261(7) 0.01266(18) Uani 1 1 d .
O3 O -0.75356(15) 0.77773(14) -0.20239(8) 0.01758(19) Uani 1 1 d .
N5 N -0.25995(16) 1.19392(14) -0.57140(9) 0.0128(2) Uani 1 1 d .
N3 N -0.26329(17) 0.90275(14) -0.30026(9) 0.0137(2) Uani 1 1 d .
N4 N -0.27345(16) 1.20943(14) -0.40049(9) 0.0130(2) Uani 1 1 d .
N1 N -0.00828(16) 0.29601(15) -0.15554(9) 0.0133(2) Uani 1 1 d .
C8 C -0.25369(18) 1.01767(16) -0.50385(9) 0.0115(2) Uani 1 1 d .
C2 C -0.18013(18) 0.39111(16) -0.22321(10) 0.0118(2) Uani 1 1 d .
H2 H -0.1899 0.3048 -0.2625 0.014 Uiso 1 1 calc R
N2 N 0.28963(17) 0.33956(16) -0.13550(9) 0.0166(2) Uani 1 1 d .
C4 C -0.30677(18) 0.73551(16) -0.28566(9) 0.0109(2) Uani 1 1 d .
H4 H -0.4118 0.7657 -0.3362 0.013 Uiso 1 1 calc R
C9 C -0.23720(18) 0.86733(17) -0.54597(10) 0.0127(2) Uani 1 1 d .
C3 C -0.11874(18) 0.55383(16) -0.30286(10) 0.0114(2) Uani 1 1 d .
H3B H -0.0909 0.5433 -0.3806 0.014 Uiso 1 1 calc R
C7 C -0.27068(18) 1.29995(17) -0.50559(10) 0.0137(2) Uani 1 1 d .
H7 H -0.2758 1.4269 -0.5315 0.016 Uiso 1 1 calc R
C1 C 0.12176(18) 0.38715(16) -0.18104(10) 0.0126(2) Uani 1 1 d .
C5 C -0.39598(18) 0.66856(16) -0.16786(9) 0.0116(2) Uani 1 1 d .
H5A H -0.3059 0.6629 -0.1159 0.014 Uiso 1 1 calc R
C6 C -0.26376(18) 1.03257(16) -0.39799(10) 0.0113(2) Uani 1 1 d .
C10 C -0.62104(19) 0.78305(18) -0.13526(10) 0.0147(2) Uani 1 1 d .
H10A H -0.6605 0.7301 -0.0573 0.018 Uiso 1 1 calc R
H10B H -0.6387 0.9165 -0.1438 0.018 Uiso 1 1 calc R
N6 N -0.22468(17) 0.74344(16) -0.57904(9) 0.0180(2) Uani 1 1 d .
H1 H 0.003(3) 0.199(3) -0.1044(15) 0.025(4) Uiso 1 1 d .
H3A H -0.259(3) 0.937(2) -0.2431(15) 0.024(4) Uiso 1 1 d .
H2A H 0.317(3) 0.246(3) -0.0844(15) 0.020(4) Uiso 1 1 d .
H2B H 0.367(3) 0.406(3) -0.1569(15) 0.026(4) Uiso 1 1 d .
H3 H -0.874(3) 0.824(3) -0.1768(17) 0.036(5) Uiso 1 1 d .
H5 H -0.255(3) 1.225(2) -0.6423(15) 0.022(4) Uiso 1 1 d .

loop_
_atom_site_aniso_label
_atom_site_aniso_U_11
_atom_site_aniso_U_22
_atom_site_aniso_U_33
_atom_site_aniso_U_23
_atom_site_aniso_U_13
_atom_site_aniso_U_12
Cl1 0.01695(15) 0.01449(14) 0.01097(14) -0.00324(10) -0.00078(10) -0.00857(11)
O2 0.0131(4) 0.0107(4) 0.0162(4) -0.0042(3) 0.0020(3) -0.0066(3)
O1 0.0128(4) 0.0132(4) 0.0130(4) -0.0004(3) -0.0031(3) -0.0070(3)
O3 0.0124(4) 0.0260(5) 0.0164(4) -0.0104(4) 0.0003(3) -0.0065(4)
N5 0.0152(5) 0.0121(5) 0.0113(5) -0.0014(4) -0.0018(4) -0.0061(4)
N3 0.0225(5) 0.0114(5) 0.0109(5) -0.0023(4) -0.0029(4) -0.0097(4)
N4 0.0143(5) 0.0114(4) 0.0150(5) -0.0039(4) -0.0010(4) -0.0063(4)
N1 0.0145(5) 0.0114(5) 0.0146(5) 0.0001(4) -0.0031(4) -0.0069(4)
C8 0.0123(5) 0.0114(5) 0.0115(5) -0.0027(4) -0.0006(4) -0.0054(4)
C2 0.0125(5) 0.0112(5) 0.0132(5) -0.0038(4) -0.0007(4) -0.0056(4)
N2 0.0162(5) 0.0155(5) 0.0184(5) 0.0026(4) -0.0058(4) -0.0091(4)
C4 0.0130(5) 0.0102(5) 0.0110(5) -0.0031(4) -0.0014(4) -0.0055(4)
C9 0.0115(5) 0.0149(5) 0.0112(5) -0.0028(4) -0.0011(4) -0.0049(4)
C3 0.0117(5) 0.0132(5) 0.0115(5) -0.0036(4) -0.0017(4) -0.0063(4)
C7 0.0133(5) 0.0126(5) 0.0159(6) -0.0036(4) -0.0009(4) -0.0059(4)
C1 0.0144(5) 0.0113(5) 0.0122(5) -0.0040(4) 0.0010(4) -0.0052(4)
C5 0.0147(5) 0.0114(5) 0.0108(5) -0.0037(4) -0.0005(4) -0.0067(4)
C6 0.0105(5) 0.0114(5) 0.0130(5) -0.0035(4) -0.0009(4) -0.0049(4)
C10 0.0152(6) 0.0178(6) 0.0130(5) -0.0073(5) 0.0001(4) -0.0064(5)
N6 0.0177(5) 0.0177(5) 0.0203(5) -0.0079(4) -0.0017(4) -0.0060(4)

loop_
_atom_type_symbol
_atom_type_description
_atom_type_scat_dispersion_real
_atom_type_scat_dispersion_imag
_atom_type_scat_source
C C 0.0033 0.0016 'International Tables Vol C Tables 4.2.6.8 and 6.1.1.4'
H H 0.0000 0.0000 'International Tables Vol C Tables 4.2.6.8 and 6.1.1.4'
N N 0.0061 0.0033 'International Tables Vol C Tables 4.2.6.8 and 6.1.1.4'
O O 0.0106 0.0060 'International Tables Vol C Tables 4.2.6.8 and 6.1.1.4'
Cl Cl 0.1484 0.1585 'International Tables Vol C Tables 4.2.6.8 and 6.1.1.4'

loop_
_geom_angle_atom_site_label_1
_geom_angle_atom_site_label_2
_geom_angle_atom_site_label_3
_geom_angle
C2 O2 C5 108.14(8)
C1 O1 C3 108.52(9)
C10 O3 H3 108.1(14)
C7 N5 C8 106.61(10)
C7 N5 H5 127.8(11)
C8 N5 H5 125.5(11)
C6 N3 C4 123.66(10)
C6 N3 H3A 115.8(12)
C4 N3 H3A 119.6(12)
C7 N4 C6 105.25(10)
C1 N1 C2 111.77(10)
C1 N1 H1 124.4(12)
C2 N1 H1 123.7(12)
C6 C8 N5 105.22(10)
C6 C8 C9 132.48(11)
N5 C8 C9 122.29(11)
O2 C2 N1 111.94(10)
O2 C2 C3 106.80(9)
N1 C2 C3 101.38(9)
O2 C2 H2 112.0
N1 C2 H2 112.0
C3 C2 H2 112.0
C1 N2 H2A 117.6(12)
C1 N2 H2B 121.6(12)
H2A N2 H2B 120.8(17)
N3 C4 C5 112.11(9)
N3 C4 C3 116.95(10)
C5 C4 C3 101.67(9)
N3 C4 H4 108.6
C5 C4 H4 108.6
C3 C4 H4 108.6
N6 C9 C8 179.11(13)
O1 C3 C4 110.46(9)
O1 C3 C2 104.90(9)
C4 C3 C2 103.91(9)
O1 C3 H3B 112.3
C4 C3 H3B 112.3
C2 C3 H3B 112.3
N4 C7 N5 113.03(10)
N4 C7 H7 123.5
N5 C7 H7 123.5
N2 C1 N1 126.93(11)
N2 C1 O1 120.01(11)
N1 C1 O1 113.06(10)
O2 C5 C10 109.43(9)
O2 C5 C4 103.24(9)
C10 C5 C4 116.56(10)
O2 C5 H5A 109.1
C10 C5 H5A 109.1
C4 C5 H5A 109.1
N3 C6 N4 119.88(11)
N3 C6 C8 130.23(11)
N4 C6 C8 109.89(10)
O3 C10 C5 109.76(10)
O3 C10 H10A 109.7
C5 C10 H10A 109.7
O3 C10 H10B 109.7
C5 C10 H10B 109.7
H10A C10 H10B 108.2

loop_
_geom_bond_atom_site_label_1
_geom_bond_atom_site_label_2
_geom_bond_distance
O2 C2 1.4275(14)
O2 C5 1.4396(13)
O1 C1 1.3251(14)
O1 C3 1.4641(13)
O3 C10 1.4272(15)
O3 H3 0.81(2)
N5 C7 1.3393(16)
N5 C8 1.3956(14)
N5 H5 0.867(18)
N3 C6 1.3633(15)
N3 C4 1.4366(14)
N3 H3A 0.870(19)
N4 C7 1.3262(16)
N4 C6 1.3714(14)
N1 C1 1.3239(15)
N1 C2 1.4500(15)
N1 H1 0.837(18)
C8 C6 1.3894(16)
C8 C9 1.4118(16)
C2 C3 1.5424(16)
C2 H2 1.0000
N2 C1 1.2993(16)
N2 H2A 0.813(18)
N2 H2B 0.858(19)
C4 C5 1.5333(16)
C4 C3 1.5395(16)
C4 H4 1.0000
C9 N6 1.1531(16)
C3 H3B 1.0000
C7 H7 0.9500
C5 C10 1.5050(17)
C5 H5A 1.0000
C10 H10A 0.9900
C10 H10B 0.9900

loop_
_geom_hbond_atom_site_label_D
_geom_hbond_atom_site_label_H
_geom_hbond_atom_site_label_A
_geom_hbond_distance_DH
_geom_hbond_distance_HA
_geom_hbond_distance_DA
_geom_hbond_angle_DHA
_geom_hbond_site_symmetry_A
N1 H1 Cl1 0.837(18) 2.614(18) 3.2652(11) 135.6(15) .
N1 H1 Cl1 0.837(18) 2.671(18) 3.2410(10) 126.6(15) 2
N3 H3A Cl1 0.870(19) 2.398(19) 3.2522(11) 167.0(16) 2_565
N2 H2A Cl1 0.813(18) 2.457(18) 3.1773(12) 148.3(15) .
N2 H2B O2 0.858(19) 2.113(19) 2.9235(14) 157.3(16) 1_655
N2 H2B O3 0.858(19) 2.626(18) 3.2241(15) 127.8(15) 1_655
O3 H3 Cl1 0.81(2) 2.33(2) 3.1317(10) 168.3(19) 2_465
N5 H5 O3 0.867(18) 1.997(18) 2.8382(14) 163.2(16) 2_474
N5 H5 O1 0.867(18) 2.585(17) 3.0411(13) 113.9(13) 2_574

loop_
_geom_torsion_atom_site_label_1
_geom_torsion_atom_site_label_2
_geom_torsion_atom_site_label_3
_geom_torsion_atom_site_label_4
_geom_torsion
C7 N5 C8 C6 0.62(12)
C7 N5 C8 C9 -178.55(11)
C5 O2 C2 N1 88.89(11)
C5 O2 C2 C3 -21.23(12)
C1 N1 C2 O2 -109.31(11)
C1 N1 C2 C3 4.21(13)
C6 N3 C4 C5 -153.14(11)
C6 N3 C4 C3 90.02(14)
C1 O1 C3 C4 117.11(10)
C1 O1 C3 C2 5.72(12)
N3 C4 C3 O1 36.52(13)
C5 C4 C3 O1 -85.90(10)
N3 C4 C3 C2 148.56(10)
C5 C4 C3 C2 26.14(11)
O2 C2 C3 O1 111.57(10)
N1 C2 C3 O1 -5.75(11)
O2 C2 C3 C4 -4.44(11)
N1 C2 C3 C4 -121.76(9)
C6 N4 C7 N5 0.02(14)
C8 N5 C7 N4 -0.42(14)
C2 N1 C1 N2 179.60(12)
C2 N1 C1 O1 -0.80(14)
C3 O1 C1 N2 176.32(11)
C3 O1 C1 N1 -3.32(13)
C2 O2 C5 C10 163.13(9)
C2 O2 C5 C4 38.38(11)
N3 C4 C5 O2 -164.87(9)
C3 C4 C5 O2 -39.18(10)
N3 C4 C5 C10 75.15(13)
C3 C4 C5 C10 -159.15(10)
C4 N3 C6 N4 163.59(11)
C4 N3 C6 C8 -17.1(2)
C7 N4 C6 N3 179.84(11)
C7 N4 C6 C8 0.39(13)
N5 C8 C6 N3 179.99(12)
C9 C8 C6 N3 -1.0(2)
N5 C8 C6 N4 -0.63(13)
C9 C8 C6 N4 178.42(12)
O2 C5 C10 O3 -55.35(12)
C4 C5 C10 O3 61.25(13)
